data_4000509
_journal_name_full 'Chemistry of Materials'
_journal_paper_doi 10.1021/cm050185e
_journal_year 2005
_chemical_formula_sum 'C26 H61.5 K0.5 N4 O26 P4 V5'
_chemical_formula_weight 1244.42
_space_group_IT_number 130
_symmetry_cell_setting tetragonal
_symmetry_space_group_name_Hall '-P 4a 2ac'
_symmetry_space_group_name_H-M 'P 4/n c c :2'
_cell_angle_alpha 90.00
_cell_angle_beta 90.00
_cell_angle_gamma 90.00
_cell_formula_units_Z 8
_cell_length_a 16.3569(3)
_cell_length_b 16.3569(3)
_cell_length_c 36.1381(15)
_cell_measurement_temperature 294(2)
_cell_volume 9668.7(5)
_diffrn_ambient_temperature 294(2)
_exptl_crystal_density_diffrn 1.710
_cod_original_sg_symbol_H-M 'P 4/n c c'
_cod_original_formula_sum 'C26 H61.50 K0.50 N4 O26 P4 V5'
_cod_database_code 4000509

loop_
_symmetry_equiv_pos_as_xyz
'x, y, z'
'-x+1/2, -y+1/2, z'
'-y+1/2, x, z'
'y, -x+1/2, z'
'-x, y+1/2, -z+1/2'
'x+1/2, -y, -z+1/2'
'y+1/2, x+1/2, -z+1/2'
'-y, -x, -z+1/2'
'-x, -y, -z'
'x-1/2, y-1/2, -z'
'y-1/2, -x, -z'
'-y, x-1/2, -z'
'x, -y-1/2, z-1/2'
'-x-1/2, y, z-1/2'
'-y-1/2, -x-1/2, z-1/2'
'y, x, z-1/2'

loop_
_atom_site_label
_atom_site_type_symbol
_atom_site_fract_x
_atom_site_fract_y
_atom_site_fract_z
_atom_site_U_iso_or_equiv
_atom_site_adp_type
_atom_site_occupancy
_atom_site_symmetry_multiplicity
_atom_site_calc_flag
_atom_site_refinement_flags
_atom_site_disorder_assembly
_atom_site_disorder_group
K1 K 0.2500 0.7500 0.0000 0.0241(5) Uani 1 4 d S . .
V1 V 0.28654(5) 0.93878(5) 0.04727(2) 0.01491(18) Uani 1 1 d . . .
V2 V 0.47204(5) 1.00024(5) 0.06735(2) 0.01522(18) Uani 1 1 d . . .
V3 V 0.2500 1.2500 0.13640(4) 0.0151(3) Uani 1 4 d S . .
V4 V 0.2500 1.2500 0.03754(4) 0.0144(3) Uani 1 4 d S . .
P1 P 0.40486(7) 1.18543(7) 0.08661(3) 0.0147(3) Uani 1 1 d . . .
P2 P 0.55868(7) 1.11839(7) 0.00307(3) 0.0150(3) Uani 1 1 d . . .
O1 O 0.43507(19) 1.09783(18) 0.09312(8) 0.0180(7) Uani 1 1 d . . .
O2 O 0.47516(18) 1.24366(19) 0.07893(8) 0.0203(7) Uani 1 1 d . . .
O3 O 0.36275(18) 1.21555(19) 0.12207(9) 0.0210(7) Uani 1 1 d . . .
O4 O 0.34369(19) 1.18407(18) 0.05419(9) 0.0208(7) Uani 1 1 d . . .
O5 O 0.54884(18) 1.07136(19) 0.03939(8) 0.0197(7) Uani 1 1 d . . .
O6 O 0.50375(18) 1.07908(18) -0.02687(8) 0.0176(7) Uani 1 1 d . . .
O7 O 0.64863(18) 1.11730(18) -0.00785(9) 0.0187(7) Uani 1 1 d . . .
O8 O 0.53037(19) 1.20713(18) 0.00767(9) 0.0199(7) Uani 1 1 d . . .
O9 O 0.38474(18) 0.94498(18) 0.07797(8) 0.0176(7) Uani 1 1 d . . .
O10 O 0.36991(19) 1.04854(19) 0.01976(9) 0.0232(8) Uani 1 1 d . . .
O11 O 0.24484(19) 0.85902(19) 0.06401(9) 0.0232(7) Uani 1 1 d . . .
O12 O 0.5356(2) 0.9673(2) 0.09726(9) 0.0240(7) Uani 1 1 d . . .
O13 O 0.2500 1.2500 0.18030(18) 0.0261(16) Uani 1 4 d S . .
O14 O 0.2500 1.2500 -0.00607(17) 0.0272(16) Uani 1 4 d S . .
N1 N 0.8239(3) 1.0003(3) 0.35321(12) 0.0375(12) Uani 1 1 d . . .
N2 N 0.7136(3) 1.0150(3) 0.06025(12) 0.0312(11) Uani 1 1 d . . .
C1 C 0.7624(5) 1.0606(4) 0.34141(18) 0.0576(19) Uani 1 1 d . . .
C2 C 0.7199(5) 1.0341(6) 0.3078(2) 0.079(3) Uani 1 1 d . . .
C3 C 0.7768(5) 1.0167(5) 0.27610(18) 0.064(2) Uani 1 1 d . . .
C4 C 0.8445(5) 0.9582(5) 0.28900(18) 0.062(2) Uani 1 1 d . . .
C5 C 0.8855(4) 0.9861(5) 0.32380(17) 0.0528(18) Uani 1 1 d . . .
C6 C 0.7307(6) 0.9851(7) 0.2432(2) 0.108(4) Uani 1 1 d . . .
C7 C 0.7717(6) 0.9932(6) 0.2064(2) 0.090(3) Uani 1 1 d . . .
C8 C 0.7272(5) 0.9517(6) 0.17566(19) 0.078(3) Uani 1 1 d . . .
C9 C 0.7456(3) 1.0789(3) 0.08590(17) 0.0378(14) Uani 1 1 d . . .
C10 C 0.7225(4) 1.0579(4) 0.12567(17) 0.0445(16) Uani 1 1 d . . .
C11 C 0.7534(4) 0.9745(4) 0.13669(15) 0.0460(16) Uani 1 1 d . . .
C12 C 0.7227(3) 0.9117(4) 0.10885(17) 0.0405(15) Uani 1 1 d . . .
C13 C 0.7437(4) 0.9326(4) 0.06997(17) 0.0412(14) Uani 1 1 d . . .
O1W O 0.7500 1.2500 0.2651(6) 0.281(14) Uani 1 2 d S . .
H1A H 0.8234 0.9731 0.3754 0.050 Uiso 1 1 d . . .
H2C H 0.6792 1.0262 0.0408 0.050 Uiso 1 1 d . . .
H1B H 0.7893 1.1132 0.3364 0.050 Uiso 1 1 d . . .
H1C H 0.7239 1.0716 0.3613 0.050 Uiso 1 1 d . . .
H2A H 0.6786 1.0728 0.3002 0.050 Uiso 1 1 d . . .
H2B H 0.6895 0.9830 0.3134 0.050 Uiso 1 1 d . . .
H3A H 0.8024 1.0682 0.2694 0.050 Uiso 1 1 d . . .
H4A H 0.8844 0.9497 0.2695 0.050 Uiso 1 1 d . . .
H4B H 0.8206 0.9035 0.2935 0.050 Uiso 1 1 d . . .
H5A H 0.9269 0.9462 0.3322 0.050 Uiso 1 1 d . . .
H5B H 0.9161 1.0362 0.3191 0.050 Uiso 1 1 d . . .
H6A H 0.6762 1.0111 0.2416 0.050 Uiso 1 1 d . . .
H6B H 0.7162 0.9260 0.2475 0.050 Uiso 1 1 d . . .
H7A H 0.8280 0.9680 0.2081 0.050 Uiso 1 1 d . . .
H7B H 0.7814 1.0492 0.2002 0.050 Uiso 1 1 d . . .
H8A H 0.6682 0.9639 0.1782 0.050 Uiso 1 1 d . . .
H8B H 0.7292 0.8912 0.1787 0.050 Uiso 1 1 d . . .
H9A H 0.7246 1.1328 0.0794 0.050 Uiso 1 1 d . . .
H9B H 0.8047 1.0825 0.0841 0.050 Uiso 1 1 d . . .
H10A H 0.6633 1.0596 0.1276 0.050 Uiso 1 1 d . . .
H10B H 0.7433 1.0996 0.1421 0.050 Uiso 1 1 d . . .
H11A H 0.8137 0.9735 0.1357 0.050 Uiso 1 1 d . . .
H12A H 0.6636 0.9081 0.1113 0.050 Uiso 1 1 d . . .
H12B H 0.7438 0.8579 0.1151 0.050 Uiso 1 1 d . . .
H13A H 0.8029 0.9308 0.0670 0.050 Uiso 1 1 d . . .
H13B H 0.7215 0.8923 0.0532 0.050 Uiso 1 1 d . . .
H1W H 0.6871 1.2593 0.2766 0.050 Uiso 1 1 d . . .
